data_4304314
loop_
_publ_author_name
'Mikael Erlandsson'
'Luca Gonsalvi'
'Andrea Ienco'
'Maurizio Peruzzini'

_publ_contact_author 'Ienco, Andrea'
_publ_contact_author_email andrea.ienco@iccom.cnr.it
_publ_section_title
;
Diastereomerically Enriched Analogues of the Water-Soluble Phosphine PTA.
Synthesis of
Phenyl(1,3,5-triaza-7-phosphatricyclo[3.3.1.13,7]dec-6-yl)methanol (PZA)
and the Sulfide PZA(S) and X-ray Crystal Structures of the Oxide PZA(O) and
[Cp*IrCl2(PZA)]
;
_journal_name_full 'Inorganic Chemistry'
_journal_page_first 8
_journal_page_last 10
_journal_paper_doi 10.1021/ic701795y
_journal_volume 47
_journal_year 2008
_chemical_compound_source 'synthesis as described'
_chemical_formula_moiety 'C23 H33 Cl2 Ir1 N3 O1 P1'
_chemical_formula_sum 'C23 H33 Cl2 Ir N3 O P'
_chemical_formula_weight 661.59
_chemical_name_systematic ?
_space_group_IT_number 14
_symmetry_cell_setting monoclinic
_symmetry_Int_Tables_number 14
_symmetry_space_group_name_Hall '-P 2ybc'
_symmetry_space_group_name_H-M 'P 1 21/c 1'
_atom_sites_solution_hydrogens geom
_atom_sites_solution_primary direct
_atom_sites_solution_secondary difmap
_audit_creation_date 2007-07-27T11:19:55-00:00
_audit_creation_method 'WinGX routine CIF_UPDATE'
_cell_angle_alpha 90
_cell_angle_beta 90.436(12)
_cell_angle_gamma 90
_cell_formula_units_Z 4
_cell_length_a 8.875(10)
_cell_length_b 13.654(19)
_cell_length_c 20.355(5)
_cell_measurement_reflns_used 25
_cell_measurement_temperature 293(2)
_cell_measurement_theta_max 9.22
_cell_measurement_theta_min 6.23
_cell_measurement_wavelength 0.71073
_cell_volume 2467(4)
_computing_cell_refinement 'CAD4 Express (Enraf Nonius, 1994)'
_computing_data_collection 'CAD4 Express (Enraf Nonius, 1994)'
_computing_data_reduction 'XCAD4 (Harms & Wocadlo, 1995)'
_computing_molecular_graphics 'Ortep-3 for Windows (Farrugia, 1997)'
_computing_publication_material 'WinGX publication routines (Farrugia, 1999)'
_computing_structure_refinement 'SHELXL-97 (Sheldrick, 1997)'
_computing_structure_solution 'SIR97 (Giacovazzo et al, 1997)'
_diffrn_ambient_temperature 293(2)
_diffrn_detector 'scintillation LiI'
_diffrn_detector_dtime 1.195
_diffrn_measured_fraction_theta_full 0.999
_diffrn_measured_fraction_theta_max 0.999
_diffrn_measurement_device '\k-geometry diffractometer'
_diffrn_measurement_device_type 'Enraf Nonius CAD4'
_diffrn_measurement_method 'non-profiled omega/2theta scans'
_diffrn_orient_matrix_type
;
  x-axis points to radiation source
  the matrix is specified in reciprocal space
;
_diffrn_orient_matrix_UB_11 -0.094355
_diffrn_orient_matrix_UB_12 -0.01369
_diffrn_orient_matrix_UB_13 -0.025527
_diffrn_orient_matrix_UB_21 -0.061465
_diffrn_orient_matrix_UB_22 0.016343
_diffrn_orient_matrix_UB_23 0.039476
_diffrn_orient_matrix_UB_31 -0.004069
_diffrn_orient_matrix_UB_32 0.070053
_diffrn_orient_matrix_UB_33 -0.014303
_diffrn_radiation_monochromator graphite
_diffrn_radiation_probe x-ray
_diffrn_radiation_type MoK\a
_diffrn_radiation_wavelength 0.71069
_diffrn_reflns_av_R_equivalents 0.0239
_diffrn_reflns_av_unetI/netI 0.0375
_diffrn_reflns_limit_h_max 9
_diffrn_reflns_limit_h_min -9
_diffrn_reflns_limit_k_max 14
_diffrn_reflns_limit_k_min 0
_diffrn_reflns_limit_l_max 22
_diffrn_reflns_limit_l_min 0
_diffrn_reflns_number 3535
_diffrn_reflns_theta_full 22.99
_diffrn_reflns_theta_max 22.99
_diffrn_reflns_theta_min 2
_diffrn_source 'Enraf Nonius FR590'
_diffrn_standards_decay_% 11
_diffrn_standards_interval_time 120
_diffrn_standards_number 3
_exptl_absorpt_coefficient_mu 5.715
_exptl_absorpt_correction_T_max 0,488664
_exptl_absorpt_correction_T_min 0,380292
_exptl_absorpt_correction_type psi-scan
_exptl_absorpt_process_details
;
North A.C.T., Phillips D.C. & Mathews F.S. (1968) Acta. Cryst. A24, 351
        Number of psi-scan sets used was   4
        Theta correction was applied.
        Averaged transmission function was used.
        No Fourier smoothing was applied.
;
_exptl_crystal_colour orange
_exptl_crystal_density_diffrn 1.782
_exptl_crystal_density_method 'not measured'
_exptl_crystal_description prism
_exptl_crystal_F_000 1304
_exptl_crystal_size_max 0.55
_exptl_crystal_size_mid 0.125
_exptl_crystal_size_min 0.125
_refine_diff_density_max 0.715
_refine_diff_density_min -1.341
_refine_diff_density_rms 0.111
_refine_ls_extinction_method none
_refine_ls_goodness_of_fit_ref 1.068
_refine_ls_hydrogen_treatment mixed
_refine_ls_matrix_type full
_refine_ls_number_parameters 297
_refine_ls_number_reflns 3425
_refine_ls_number_restraints 0
_refine_ls_restrained_S_all 1.068
_refine_ls_R_factor_all 0.0475
_refine_ls_R_factor_gt 0.03
_refine_ls_shift/su_max 0.003
_refine_ls_shift/su_mean 0
_refine_ls_structure_factor_coef Fsqd
_refine_ls_weighting_details 'calc w=1/[\s^2^(Fo^2^)+(0.0385P)^2^+5.3316P] where P=(Fo^2^+2Fc^2^)/3'
_refine_ls_weighting_scheme calc
_refine_ls_wR_factor_gt 0.0712
_refine_ls_wR_factor_ref 0.0772
_reflns_number_gt 2864
_reflns_number_total 3425
_reflns_threshold_expression >2sigma(I)
_cod_data_source_file ic701795y-file006_1.cif
_cod_data_source_block irpza
_cod_database_code 4304314

loop_
_symmetry_equiv_pos_as_xyz
'x, y, z'
'-x, y+1/2, -z+1/2'
'-x, -y, -z'
'x, -y-1/2, z-1/2'

loop_
_atom_site_label
_atom_site_type_symbol
_atom_site_fract_x
_atom_site_fract_y
_atom_site_fract_z
_atom_site_U_iso_or_equiv
_atom_site_adp_type
_atom_site_occupancy
_atom_site_symmetry_multiplicity
_atom_site_calc_flag
_atom_site_refinement_flags
_atom_site_disorder_assembly
_atom_site_disorder_group
Ir1 Ir 0.17126(3) 0.076916(18) 0.770635(12) 0.02766(11) Uani 1 1 d . . .
Cl1 Cl -0.0675(2) 0.00148(16) 0.79549(10) 0.0508(5) Uani 1 1 d . . .
Cl2 Cl 0.2466(2) -0.07150(13) 0.71326(10) 0.0470(5) Uani 1 1 d . . .
P1 P 0.05540(19) 0.12930(13) 0.67570(9) 0.0290(4) Uani 1 1 d . . .
N1 N 0.0538(6) 0.2130(4) 0.5528(3) 0.0346(14) Uani 1 1 d . . .
N2 N -0.1304(7) 0.0798(5) 0.5719(3) 0.0441(16) Uani 1 1 d . . .
N3 N -0.1695(6) 0.2428(5) 0.6210(3) 0.0478(17) Uani 1 1 d . . .
C1 C 0.1585(7) 0.1879(5) 0.6065(3) 0.0307(15) Uani 1 1 d . C .
H1 H 0.1971 0.2503 0.6235 0.037 Uiso 1 1 calc R . .
C2 C -0.0516(8) 0.0362(6) 0.6281(3) 0.0415(18) Uani 1 1 d . . .
H2A H 0.0173 -0.0138 0.6126 0.05 Uiso 1 1 calc R . .
H2B H -0.1242 0.0048 0.6566 0.05 Uiso 1 1 calc R . .
C3 C -0.0936(7) 0.2231(6) 0.6843(3) 0.0419(18) Uani 1 1 d . . .
H3A H -0.1673 0.2008 0.7159 0.05 Uiso 1 1 calc R . .
H3B H -0.0494 0.2833 0.7009 0.05 Uiso 1 1 calc R . .
C4 C -0.0248(8) 0.1256(6) 0.5268(3) 0.0429(18) Uani 1 1 d . . .
H6A H -0.0791 0.1442 0.4872 0.051 Uiso 1 1 calc R . .
H6B H 0.0502 0.0775 0.5145 0.051 Uiso 1 1 calc R . .
C5 C -0.2355(8) 0.1555(7) 0.5926(4) 0.054(2) Uani 1 1 d . . .
H5A H -0.2957 0.1747 0.5548 0.065 Uiso 1 1 calc R . .
H5B H -0.3033 0.1272 0.6246 0.065 Uiso 1 1 calc R . .
C6 C -0.0610(8) 0.2827(6) 0.5741(4) 0.0455(19) Uani 1 1 d . . .
H4A H -0.1157 0.3059 0.5357 0.055 Uiso 1 1 calc R . .
H4B H -0.0113 0.3387 0.594 0.055 Uiso 1 1 calc R . .
C7 C 0.2959(8) 0.1302(6) 0.5838(4) 0.0450(19) Uani 1 1 d . . .
H7A H 0.3722 0.1348 0.6221 0.054 Uiso 0.5 1 d P A 1
H7B H 0.259 0.0615 0.5693 0.054 Uiso 0.5 1 d P B 2
O1A O 0.2745(15) 0.0318(9) 0.5788(6) 0.065(3) Uani 0.5 1 d P C 1
H1A H 0.28 0.007 0.6154 0.097 Uiso 0.5 1 calc PR C 1
O1B O 0.4002(10) 0.1089(8) 0.6292(5) 0.039(2) Uani 0.5 1 d P C 2
H1B H 0.3682 0.0659 0.6536 0.058 Uiso 0.5 1 calc PR C 2
C8 C 0.3775(7) 0.1752(6) 0.5270(4) 0.0396(18) Uani 1 1 d . C .
C9 C 0.4268(8) 0.2709(7) 0.5294(4) 0.053(2) Uani 1 1 d . . .
H9 H 0.4004 0.3105 0.5647 0.064 Uiso 1 1 calc R C .
C10 C 0.5157(10) 0.3085(8) 0.4795(5) 0.073(3) Uani 1 1 d . C .
H10 H 0.549 0.373 0.4818 0.088 Uiso 1 1 calc R . .
C11 C 0.5548(10) 0.2520(11) 0.4270(5) 0.084(4) Uani 1 1 d . . .
H11 H 0.6161 0.2772 0.3943 0.101 Uiso 1 1 calc R C .
C12 C 0.5026(13) 0.1578(11) 0.4231(5) 0.087(4) Uani 1 1 d . C .
H12 H 0.5263 0.1195 0.3868 0.105 Uiso 1 1 calc R . .
C13 C 0.4154(10) 0.1193(8) 0.4725(4) 0.064(2) Uani 1 1 d . . .
H13 H 0.3815 0.055 0.4694 0.077 Uiso 1 1 calc R C .
C14 C 0.2994(8) 0.2066(5) 0.7949(3) 0.0393(18) Uani 1 1 d . . .
C15 C 0.1828(8) 0.1928(5) 0.8426(3) 0.0372(17) Uani 1 1 d . . .
C16 C 0.2173(8) 0.1037(6) 0.8776(3) 0.0392(18) Uani 1 1 d . . .
C17 C 0.3450(9) 0.0595(5) 0.8487(4) 0.0424(19) Uani 1 1 d . . .
C18 C 0.3960(7) 0.1245(6) 0.7967(4) 0.0381(18) Uani 1 1 d . . .
C19 C 0.3246(11) 0.2984(6) 0.7550(4) 0.070(3) Uani 1 1 d . . .
H19A H 0.2323 0.3349 0.7521 0.105 Uiso 1 1 calc R . .
H19B H 0.3567 0.2808 0.7116 0.105 Uiso 1 1 calc R . .
H19C H 0.4007 0.3377 0.7758 0.105 Uiso 1 1 calc R . .
C20 C 0.0639(10) 0.2657(7) 0.8609(5) 0.075(3) Uani 1 1 d . . .
H20A H 0.0393 0.3055 0.8234 0.112 Uiso 1 1 calc R . .
H20B H 0.101 0.3067 0.8958 0.112 Uiso 1 1 calc R . .
H20C H -0.0246 0.2317 0.8753 0.112 Uiso 1 1 calc R . .
C21 C 0.1324(11) 0.0647(7) 0.9338(4) 0.063(3) Uani 1 1 d . . .
H21A H 0.0264 0.0685 0.9245 0.094 Uiso 1 1 calc R . .
H21B H 0.1553 0.1027 0.9723 0.094 Uiso 1 1 calc R . .
H21C H 0.1603 -0.0023 0.9412 0.094 Uiso 1 1 calc R . .
C22 C 0.4204(11) -0.0338(7) 0.8684(5) 0.073(3) Uani 1 1 d . . .
H22A H 0.5241 -0.032 0.8554 0.109 Uiso 1 1 calc R . .
H22B H 0.3708 -0.0879 0.8472 0.109 Uiso 1 1 calc R . .
H22C H 0.4147 -0.0415 0.9152 0.109 Uiso 1 1 calc R . .
C23 C 0.5405(9) 0.1123(9) 0.7599(5) 0.076(3) Uani 1 1 d . . .
H23A H 0.5337 0.0555 0.7323 0.114 Uiso 1 1 calc R . .
H23B H 0.6223 0.1044 0.7906 0.114 Uiso 1 1 calc R . .
H23C H 0.5579 0.1692 0.7333 0.114 Uiso 1 1 calc R . .

loop_
_atom_site_aniso_label
_atom_site_aniso_U_11
_atom_site_aniso_U_22
_atom_site_aniso_U_33
_atom_site_aniso_U_23
_atom_site_aniso_U_13
_atom_site_aniso_U_12
Ir1 0.02917(16) 0.02671(16) 0.02712(16) -0.00045(13) 0.00174(10) 0.00000(12)
Cl1 0.0410(10) 0.0636(13) 0.0478(11) 0.0070(10) 0.0041(9) -0.0163(10)
Cl2 0.0604(12) 0.0328(10) 0.0477(11) -0.0066(9) 0.0027(9) 0.0067(9)
P1 0.0288(9) 0.0282(10) 0.0300(10) -0.0016(8) -0.0001(7) -0.0011(8)
N1 0.039(3) 0.032(3) 0.032(3) 0.001(3) -0.001(3) -0.002(3)
N2 0.044(4) 0.054(4) 0.035(3) 0.000(3) -0.005(3) -0.012(3)
N3 0.033(3) 0.071(5) 0.039(4) 0.005(4) -0.001(3) 0.017(3)
C1 0.030(4) 0.033(4) 0.029(4) 0.001(3) -0.002(3) -0.004(3)
C2 0.048(4) 0.043(4) 0.033(4) 0.001(4) -0.008(3) -0.013(4)
C3 0.030(4) 0.055(5) 0.042(4) 0.000(4) 0.006(3) 0.006(4)
C4 0.045(4) 0.053(5) 0.030(4) -0.001(4) 0.000(3) -0.003(4)
C5 0.031(4) 0.084(7) 0.046(5) 0.004(5) -0.013(4) -0.002(4)
C6 0.045(4) 0.045(5) 0.047(5) 0.009(4) 0.001(4) 0.013(4)
C7 0.037(4) 0.043(5) 0.055(5) 0.009(4) 0.007(4) 0.002(4)
O1A 0.074(8) 0.048(7) 0.072(8) 0.008(7) 0.015(7) 0.021(6)
O1B 0.027(5) 0.057(7) 0.032(5) 0.010(5) 0.000(4) -0.002(5)
C8 0.027(4) 0.055(5) 0.037(4) 0.003(4) 0.006(3) 0.006(4)
C9 0.045(5) 0.063(6) 0.051(5) 0.004(5) 0.009(4) -0.006(4)
C10 0.048(5) 0.096(8) 0.076(7) 0.040(7) 0.001(5) -0.016(5)
C11 0.049(6) 0.145(12) 0.058(7) 0.049(8) 0.020(5) 0.024(7)
C12 0.087(8) 0.130(11) 0.045(6) 0.016(7) 0.018(6) 0.042(8)
C13 0.069(6) 0.073(6) 0.049(5) 0.006(5) 0.008(5) 0.013(5)
C14 0.051(4) 0.033(4) 0.033(4) -0.001(3) -0.010(3) -0.015(4)
C15 0.045(4) 0.031(4) 0.036(4) -0.010(3) -0.003(3) 0.001(3)
C16 0.043(4) 0.048(5) 0.027(4) -0.013(3) 0.000(3) -0.004(4)
C17 0.049(5) 0.044(5) 0.034(4) -0.001(4) -0.018(4) 0.009(4)
C18 0.026(4) 0.048(5) 0.040(4) -0.001(4) -0.008(3) -0.006(3)
C19 0.092(7) 0.056(6) 0.061(6) 0.026(5) -0.032(5) -0.040(5)
C20 0.083(7) 0.068(6) 0.073(6) -0.037(6) -0.009(5) 0.028(5)
C21 0.087(7) 0.065(6) 0.037(5) 0.001(4) 0.001(5) -0.022(5)
C22 0.081(7) 0.063(6) 0.074(7) -0.002(5) -0.033(5) 0.031(5)
C23 0.033(5) 0.128(9) 0.068(6) -0.017(6) 0.009(4) 0.006(5)

loop_
_atom_type_symbol
_atom_type_description
_atom_type_scat_dispersion_real
_atom_type_scat_dispersion_imag
_atom_type_scat_source
C C 0.0033 0.0016 'International Tables Vol C Tables 4.2.6.8 and 6.1.1.4'
H H 0 0 'International Tables Vol C Tables 4.2.6.8 and 6.1.1.4'
N N 0.0061 0.0033 'International Tables Vol C Tables 4.2.6.8 and 6.1.1.4'
O O 0.0106 0.006 'International Tables Vol C Tables 4.2.6.8 and 6.1.1.4'
P P 0.1023 0.0942 'International Tables Vol C Tables 4.2.6.8 and 6.1.1.4'
Cl Cl 0.1484 0.1585 'International Tables Vol C Tables 4.2.6.8 and 6.1.1.4'
Ir Ir -1.4442 7.9887 'International Tables Vol C Tables 4.2.6.8 and 6.1.1.4'

loop_
_geom_angle_atom_site_label_1
_geom_angle_atom_site_label_2
_geom_angle_atom_site_label_3
_geom_angle
_geom_angle_site_symmetry_1
_geom_angle_site_symmetry_3
_geom_angle_publ_flag
C15 Ir1 C14 38.9(3) . . ?
C15 Ir1 C18 64.8(3) . . ?
C14 Ir1 C18 38.1(3) . . ?
C15 Ir1 C17 64.1(3) . . ?
C14 Ir1 C17 64.0(3) . . ?
C18 Ir1 C17 38.8(3) . . ?
C15 Ir1 C16 38.2(3) . . ?
C14 Ir1 C16 63.4(3) . . ?
C18 Ir1 C16 63.3(3) . . ?
C17 Ir1 C16 37.0(3) . . ?
C15 Ir1 P1 111.2(2) . . ?
C14 Ir1 P1 99.7(2) . . ?
C18 Ir1 P1 121.3(2) . . ?
C17 Ir1 P1 160.1(2) . . ?
C16 Ir1 P1 147.5(2) . . ?
C15 Ir1 Cl1 102.0(2) . . ?
C14 Ir1 Cl1 139.8(2) . . ?
C18 Ir1 Cl1 152.6(2) . . ?
C17 Ir1 Cl1 114.3(2) . . ?
C16 Ir1 Cl1 91.1(2) . . ?
P1 Ir1 Cl1 85.48(8) . . ?
C15 Ir1 Cl2 157.5(2) . . ?
C14 Ir1 Cl2 130.2(2) . . ?
C18 Ir1 Cl2 96.4(2) . . ?
C17 Ir1 Cl2 93.6(2) . . ?
C16 Ir1 Cl2 123.6(2) . . ?
P1 Ir1 Cl2 88.77(8) . . ?
Cl1 Ir1 Cl2 89.43(10) . . ?
C3 P1 C2 99.3(4) . . ?
C3 P1 C1 97.4(3) . . ?
C2 P1 C1 98.7(3) . . ?
C3 P1 Ir1 116.9(2) . . ?
C2 P1 Ir1 116.7(3) . . ?
C1 P1 Ir1 123.4(2) . . ?
C6 N1 C1 111.7(5) . . ?
C6 N1 C4 107.6(6) . . ?
C1 N1 C4 111.9(5) . . ?
C5 N2 C4 107.1(6) . . ?
C5 N2 C2 111.5(6) . . ?
C4 N2 C2 111.1(6) . . ?
C5 N3 C6 108.2(6) . . ?
C5 N3 C3 112.3(6) . . ?
C6 N3 C3 109.8(5) . . ?
N1 C1 C7 113.4(6) . . ?
N1 C1 P1 110.5(4) . . ?
C7 C1 P1 113.9(5) . . ?
N1 C1 H1 106.1 . . ?
C7 C1 H1 106.1 . . ?
P1 C1 H1 106.1 . . ?
N2 C2 P1 111.6(5) . . ?
N2 C2 H2A 109.3 . . ?
P1 C2 H2A 109.3 . . ?
N2 C2 H2B 109.3 . . ?
P1 C2 H2B 109.3 . . ?
H2A C2 H2B 108 . . ?
N3 C3 P1 111.4(5) . . ?
N3 C3 H3A 109.3 . . ?
P1 C3 H3A 109.3 . . ?
N3 C3 H3B 109.3 . . ?
P1 C3 H3B 109.3 . . ?
H3A C3 H3B 108 . . ?
N2 C4 N1 115.2(6) . . ?
N2 C4 H6A 108.5 . . ?
N1 C4 H6A 108.5 . . ?
N2 C4 H6B 108.5 . . ?
N1 C4 H6B 108.5 . . ?
H6A C4 H6B 107.5 . . ?
N3 C5 N2 116.3(6) . . ?
N3 C5 H5A 108.2 . . ?
N2 C5 H5A 108.2 . . ?
N3 C5 H5B 108.2 . . ?
N2 C5 H5B 108.2 . . ?
H5A C5 H5B 107.4 . . ?
N1 C6 N3 114.4(6) . . ?
N1 C6 H4A 108.7 . . ?
N3 C6 H4A 108.7 . . ?
N1 C6 H4B 108.7 . . ?
N3 C6 H4B 108.7 . . ?
H4A C6 H4B 107.6 . . ?
O1B C7 O1A 86.1(9) . . ?
O1B C7 C8 106.7(7) . . ?
O1A C7 C8 114.6(8) . . ?
O1B C7 C1 117.0(8) . . ?
O1A C7 C1 114.9(8) . . ?
C8 C7 C1 114.4(6) . . ?
O1B C7 H7A 16.6 . . ?
O1A C7 H7A 102 . . ?
C8 C7 H7A 103.9 . . ?
C1 C7 H7A 105.1 . . ?
O1B C7 H7B 102.4 . . ?
O1A C7 H7B 16.4 . . ?
C8 C7 H7B 107.8 . . ?
C1 C7 H7B 107.6 . . ?
H7A C7 H7B 118.4 . . ?
C7 O1A H7B 38.4 . . ?
C7 O1A H1A 109.5 . . ?
H7B O1A H1A 138.2 . . ?
C7 O1B H7A 40.4 . . ?
C7 O1B H1B 109.5 . . ?
C9 C8 C13 118.1(8) . . ?
C9 C8 C7 121.1(7) . . ?
C13 C8 C7 120.7(8) . . ?
C8 C9 C10 120.4(9) . . ?
C8 C9 H9 119.8 . . ?
C10 C9 H9 119.8 . . ?
C11 C10 C9 120.8(10) . . ?
C11 C10 H10 119.6 . . ?
C9 C10 H10 119.6 . . ?
C10 C11 C12 119.3(10) . . ?
C10 C11 H11 120.3 . . ?
C12 C11 H11 120.3 . . ?
C11 C12 C13 120.5(11) . . ?
C11 C12 H12 119.8 . . ?
C13 C12 H12 119.8 . . ?
C12 C13 C8 120.9(10) . . ?
C12 C13 H13 119.5 . . ?
C8 C13 H13 119.5 . . ?
C18 C14 C15 108.6(6) . . ?
C18 C14 C19 125.5(7) . . ?
C15 C14 C19 125.6(7) . . ?
C18 C14 Ir1 71.0(4) . . ?
C15 C14 Ir1 70.5(4) . . ?
C19 C14 Ir1 129.6(5) . . ?
C14 C15 C16 107.0(6) . . ?
C14 C15 C20 126.4(7) . . ?
C16 C15 C20 125.7(7) . . ?
C14 C15 Ir1 70.6(4) . . ?
C16 C15 Ir1 74.0(4) . . ?
C20 C15 Ir1 128.8(5) . . ?
C17 C16 C15 108.8(6) . . ?
C17 C16 C21 125.7(8) . . ?
C15 C16 C21 125.5(7) . . ?
C17 C16 Ir1 70.6(4) . . ?
C15 C16 Ir1 67.8(4) . . ?
C21 C16 Ir1 127.2(5) . . ?
C16 C17 C18 107.2(6) . . ?
C16 C17 C22 127.6(8) . . ?
C18 C17 C22 125.1(8) . . ?
C16 C17 Ir1 72.4(4) . . ?
C18 C17 Ir1 68.4(4) . . ?
C22 C17 Ir1 126.3(6) . . ?
C14 C18 C17 108.1(6) . . ?
C14 C18 C23 126.7(8) . . ?
C17 C18 C23 124.5(7) . . ?
C14 C18 Ir1 70.9(4) . . ?
C17 C18 Ir1 72.8(4) . . ?
C23 C18 Ir1 129.5(6) . . ?
C14 C19 H19A 109.5 . . ?
C14 C19 H19B 109.5 . . ?
H19A C19 H19B 109.5 . . ?
C14 C19 H19C 109.5 . . ?
H19A C19 H19C 109.5 . . ?
H19B C19 H19C 109.5 . . ?
C15 C20 H20A 109.5 . . ?
C15 C20 H20B 109.5 . . ?
H20A C20 H20B 109.5 . . ?
C15 C20 H20C 109.5 . . ?
H20A C20 H20C 109.5 . . ?
H20B C20 H20C 109.5 . . ?
C16 C21 H21A 109.5 . . ?
C16 C21 H21B 109.5 . . ?
H21A C21 H21B 109.5 . . ?
C16 C21 H21C 109.5 . . ?
H21A C21 H21C 109.5 . . ?
H21B C21 H21C 109.5 . . ?
C17 C22 H22A 109.5 . . ?
C17 C22 H22B 109.5 . . ?
H22A C22 H22B 109.5 . . ?
C17 C22 H22C 109.5 . . ?
H22A C22 H22C 109.5 . . ?
H22B C22 H22C 109.5 . . ?
C18 C23 H23A 109.5 . . ?
C18 C23 H23B 109.5 . . ?
H23A C23 H23B 109.5 . . ?
C18 C23 H23C 109.5 . . ?
H23A C23 H23C 109.5 . . ?
H23B C23 H23C 109.5 . . ?

loop_
_geom_bond_atom_site_label_1
_geom_bond_atom_site_label_2
_geom_bond_distance
_geom_bond_site_symmetry_2
_geom_bond_publ_flag
Ir1 C15 2.158(7) . ?
Ir1 C14 2.159(7) . ?
Ir1 C18 2.160(7) . ?
Ir1 C17 2.218(7) . ?
Ir1 C16 2.241(7) . ?
Ir1 P1 2.2963(19) . ?
Ir1 Cl1 2.413(3) . ?
Ir1 Cl2 2.435(3) . ?
P1 C3 1.851(7) . ?
P1 C2 1.856(7) . ?
P1 C1 1.866(7) . ?
N1 C6 1.463(9) . ?
N1 C1 1.469(8) . ?
N1 C4 1.478(9) . ?
N2 C5 1.457(10) . ?
N2 C4 1.458(9) . ?
N2 C2 1.463(9) . ?
N3 C5 1.446(10) . ?
N3 C6 1.466(9) . ?
N3 C3 1.474(9) . ?
C1 C7 1.527(10) . ?
C1 H1 0.98 . ?
C2 H2A 0.97 . ?
C2 H2B 0.97 . ?
C3 H3A 0.97 . ?
C3 H3B 0.97 . ?
C4 H6A 0.97 . ?
C4 H6B 0.97 . ?
C5 H5A 0.97 . ?
C5 H5B 0.97 . ?
C6 H4A 0.97 . ?
C6 H4B 0.97 . ?
C7 O1B 1.335(11) . ?
C7 O1A 1.361(14) . ?
C7 C8 1.500(10) . ?
C7 H7A 1.0318 . ?
C7 H7B 1.0348 . ?
O1A H7B 0.4699 . ?
O1A H1A 0.82 . ?
O1B H7A 0.455 . ?
O1B H1B 0.82 . ?
C8 C9 1.379(11) . ?
C8 C13 1.390(11) . ?
C9 C10 1.390(11) . ?
C9 H9 0.93 . ?
C10 C11 1.364(15) . ?
C10 H10 0.93 . ?
C11 C12 1.369(16) . ?
C11 H11 0.93 . ?
C12 C13 1.378(14) . ?
C12 H12 0.93 . ?
C13 H13 0.93 . ?
C14 C18 1.411(10) . ?
C14 C15 1.437(10) . ?
C14 C19 1.511(10) . ?
C15 C16 1.442(10) . ?
C15 C20 1.500(10) . ?
C16 C17 1.416(11) . ?
C16 C21 1.474(11) . ?
C17 C18 1.455(11) . ?
C17 C22 1.493(11) . ?
C18 C23 1.499(10) . ?
C19 H19A 0.96 . ?
C19 H19B 0.96 . ?
C19 H19C 0.96 . ?
C20 H20A 0.96 . ?
C20 H20B 0.96 . ?
C20 H20C 0.96 . ?
C21 H21A 0.96 . ?
C21 H21B 0.96 . ?
C21 H21C 0.96 . ?
C22 H22A 0.96 . ?
C22 H22B 0.96 . ?
C22 H22C 0.96 . ?
C23 H23A 0.96 . ?
C23 H23B 0.96 . ?
C23 H23C 0.96 . ?
